data_7247981
loop_
_publ_author_name
'Amani, Vahid'
'Esmaeili, Maryam'
'Norouzi, Fataneh'
'Khavasi, Hamid Reza'

_publ_section_title
;
 A strategy for obtaining isostructurality despite structural diversity in
 coordination compounds
;
_journal_issue 4
_journal_name_full CrystEngComm
_journal_page_first 543
_journal_page_last 556
_journal_paper_doi 10.1039/D3CE01106B
_journal_volume 26
_journal_year 2024
_chemical_formula_sum 'C24 H18 Br2 Cl2 Hg N4 O2'
_chemical_formula_weight 825.71
_space_group_IT_number 15
_space_group_name_Hall '-C 2yc'
_space_group_name_H-M_alt 'C 1 2/c 1'
_symmetry_cell_setting monoclinic
_symmetry_space_group_name_H-M 'C 1 2/c 1'
_atom_sites_solution_hydrogens geom
_atom_sites_solution_primary direct
_atom_sites_solution_secondary difmap
_audit_creation_method SHELXL-97
_audit_update_record
;
2014-07-28 deposited with the CCDC.	2024-01-03 downloaded from the CCDC.
;
_cell_angle_alpha 90.00
_cell_angle_beta 124.251(8)
_cell_angle_gamma 90.00
_cell_formula_units_Z 4
_cell_length_a 23.266(3)
_cell_length_b 4.9212(4)
_cell_length_c 27.288(3)
_cell_measurement_reflns_used 8696
_cell_measurement_temperature 298(2)
_cell_measurement_theta_max 29.30
_cell_measurement_theta_min 1.81
_cell_volume 2582.6(5)
_computing_cell_refinement 'X-Area 1.31 (Stoe & Cie GmbH, 2005)'
_computing_data_collection 'X-Area 1.31 (Stoe & Cie GmbH, 2005)'
_computing_data_reduction 'X-Area 1.31 (Stoe & Cie GmbH, 2005)'
_computing_molecular_graphics 'ORTEP-3 for Windows (Farrugia, 1997)'
_computing_publication_material 'WinGX (Farrugia, 1999)'
_computing_structure_refinement 'SHELXL-97 (Sheldrick, 1997)'
_computing_structure_solution 'SHELXS-97 (Sheldrick, 1990)'
_diffrn_ambient_temperature 298(2)
_diffrn_detector_area_resol_mean '0.15 mm'
_diffrn_measured_fraction_theta_full 0.979
_diffrn_measured_fraction_theta_max 0.979
_diffrn_measurement_device_type 'STOE IPDS II'
_diffrn_measurement_method 'rotation method'
_diffrn_radiation_monochromator graphite
_diffrn_radiation_source 'fine-focus sealed tube'
_diffrn_radiation_type MoK\a
_diffrn_radiation_wavelength 0.71073
_diffrn_reflns_av_R_equivalents 0.0984
_diffrn_reflns_av_sigmaI/netI 0.1166
_diffrn_reflns_limit_h_max 31
_diffrn_reflns_limit_h_min -22
_diffrn_reflns_limit_k_max 6
_diffrn_reflns_limit_k_min -5
_diffrn_reflns_limit_l_max 37
_diffrn_reflns_limit_l_min -37
_diffrn_reflns_number 8696
_diffrn_reflns_theta_full 29.30
_diffrn_reflns_theta_max 29.30
_diffrn_reflns_theta_min 1.81
_diffrn_standards_number 0
_exptl_absorpt_coefficient_mu 9.291
_exptl_absorpt_correction_T_max 0.6891
_exptl_absorpt_correction_T_min 0.5102
_exptl_absorpt_correction_type numerical
_exptl_absorpt_process_details 'shape of crystal determined optically'
_exptl_crystal_colour Colorless
_exptl_crystal_density_diffrn 2.124
_exptl_crystal_density_method 'not measured'
_exptl_crystal_description Needle
_exptl_crystal_F_000 1560
_exptl_crystal_size_max 0.50
_exptl_crystal_size_mid 0.05
_exptl_crystal_size_min 0.04
_refine_diff_density_max 1.581
_refine_diff_density_min -1.601
_refine_diff_density_rms 0.287
_refine_ls_extinction_method none
_refine_ls_goodness_of_fit_ref 0.971
_refine_ls_hydrogen_treatment constr
_refine_ls_matrix_type full
_refine_ls_number_parameters 159
_refine_ls_number_reflns 3466
_refine_ls_number_restraints 0
_refine_ls_restrained_S_all 0.971
_refine_ls_R_factor_all 0.1017
_refine_ls_R_factor_gt 0.0701
_refine_ls_shift/su_max 0.003
_refine_ls_shift/su_mean 0.000
_refine_ls_structure_factor_coef Fsqd
_refine_ls_weighting_details 'calc w=1/[\s^2^(Fo^2^)+(0.1012P)^2^+0.0000P] where P=(Fo^2^+2Fc^2^)/3'
_refine_ls_weighting_scheme calc
_refine_ls_wR_factor_gt 0.1680
_refine_ls_wR_factor_ref 0.1853
_reflns_number_gt 2335
_reflns_number_total 3466
_reflns_threshold_expression >2sigma(I)
_cod_data_source_file d3ce01106b2.cif
_cod_data_source_block d:\determination\solution\903-2\kh903-2
_cod_depositor_comments
;
The following automatic conversions were performed:

data item '_symmetry_cell_setting' value 'Monoclinic' was changed to
'monoclinic' in accordance with the
/home/data/users/saulius/crontab/automatic-downloads/rss-feeds/RSC/lib/dictionaries/cif_core.dic
dictionary named 'cif_core.dic' version 2.4.2 last updated on
2011-04-26.

Automatic conversion script
Id: cif_fix_values 8170 2020-07-09 18:12:32Z antanas 

 Adding full bibliography for 7247973--7247983.cif.
;
_cod_original_cell_volume 2582.5(5)
_cod_original_sg_symbol_H-M C2/c
_cod_original_formula_sum 'C24 H18 Br2 Cl2 Hg1 N4 O2'
_cod_database_code 7247981

loop_
_symmetry_equiv_pos_as_xyz
'x, y, z'
'-x, y, -z+1/2'
'x+1/2, y+1/2, z'
'-x+1/2, y+1/2, -z+1/2'
'-x, -y, -z'
'x, -y, z-1/2'
'-x+1/2, -y+1/2, -z'
'x+1/2, -y+1/2, z-1/2'

loop_
_atom_site_label
_atom_site_type_symbol
_atom_site_fract_x
_atom_site_fract_y
_atom_site_fract_z
_atom_site_U_iso_or_equiv
_atom_site_adp_type
_atom_site_occupancy
_atom_site_symmetry_multiplicity
_atom_site_calc_flag
_atom_site_refinement_flags
_atom_site_disorder_assembly
_atom_site_disorder_group
C1 C -0.1009(6) -0.382(2) 0.1326(3) 0.044(2) Uani 1 1 d . . .
H1 H -0.0736 -0.2946 0.1224 0.053 Uiso 1 1 calc R . .
C2 C -0.1368(7) -0.428(3) 0.1947(5) 0.053(3) Uani 1 1 d . . .
H2 H -0.1356 -0.3682 0.2276 0.063 Uiso 1 1 calc R . .
C3 C -0.1810(6) -0.630(3) 0.1614(5) 0.055(3) Uani 1 1 d . . .
H3 H -0.2077 -0.7134 0.1727 0.066 Uiso 1 1 calc R . .
C4 C -0.1865(6) -0.712(2) 0.1105(4) 0.049(3) Uani 1 1 d . . .
H4 H -0.2167 -0.8505 0.0869 0.059 Uiso 1 1 calc R . .
C5 C -0.1456(6) -0.580(2) 0.0957(4) 0.040(2) Uani 1 1 d . . .
C6 C -0.1470(6) -0.675(2) 0.0423(4) 0.043(2) Uani 1 1 d . . .
C7 C -0.1273(7) -0.526(2) -0.0327(5) 0.050(3) Uani 1 1 d . . .
C8 C -0.1664(6) -0.376(3) -0.0843(4) 0.049(3) Uani 1 1 d . . .
H8 H -0.1974 -0.2451 -0.0881 0.059 Uiso 1 1 calc R . .
C9 C -0.1587(7) -0.425(3) -0.1297(5) 0.057(3) Uani 1 1 d . . .
C10 C -0.1132(9) -0.618(3) -0.1253(6) 0.074(4) Uani 1 1 d . . .
H10 H -0.1086 -0.6502 -0.1566 0.089 Uiso 1 1 calc R . .
C11 C -0.0753(10) -0.759(4) -0.0742(8) 0.090(5) Uani 1 1 d . . .
H11 H -0.0429 -0.8848 -0.0697 0.108 Uiso 1 1 calc R . .
C12 C -0.0836(8) -0.719(3) -0.0276(6) 0.073(4) Uani 1 1 d . . .
H12 H -0.0592 -0.8259 0.0064 0.088 Uiso 1 1 calc R . .
N1 N -0.0945(4) -0.3088(17) 0.1823(3) 0.0385(17) Uani 1 1 d . . .
N2 N -0.1384(6) -0.4733(18) 0.0135(4) 0.050(2) Uani 1 1 d . . .
H2A H -0.1395 -0.3076 0.0229 0.060 Uiso 1 1 calc R . .
O1 O -0.1579(5) -0.9103(17) 0.0265(3) 0.058(2) Uani 1 1 d . . .
Hg1 Hg 0.0000 0.00851(13) 0.2500 0.0416(2) Uani 1 2 d S . .
Br1 Br 0.03516(6) 0.1240(3) 0.18230(4) 0.0542(3) Uani 1 1 d . . .
Cl1 Cl -0.2076(2) -0.2397(10) -0.19482(12) 0.0834(12) Uani 1 1 d . . .

loop_
_atom_site_aniso_label
_atom_site_aniso_U_11
_atom_site_aniso_U_22
_atom_site_aniso_U_33
_atom_site_aniso_U_23
_atom_site_aniso_U_13
_atom_site_aniso_U_12
C1 0.053(6) 0.042(6) 0.026(3) 0.002(4) 0.014(4) 0.005(5)
C2 0.056(7) 0.058(7) 0.041(5) -0.003(5) 0.026(5) -0.007(6)
C3 0.047(6) 0.070(8) 0.049(5) 0.004(6) 0.027(5) -0.006(7)
C4 0.045(6) 0.039(6) 0.043(4) -0.001(4) 0.012(4) 0.002(5)
C5 0.043(5) 0.029(4) 0.038(4) 0.006(4) 0.018(4) 0.001(4)
C6 0.053(6) 0.025(4) 0.035(4) -0.006(3) 0.015(4) -0.005(4)
C7 0.068(7) 0.037(6) 0.045(5) -0.011(4) 0.032(5) -0.013(5)
C8 0.060(6) 0.050(7) 0.034(4) -0.004(4) 0.024(4) 0.008(6)
C9 0.064(7) 0.066(8) 0.047(5) -0.010(5) 0.035(5) -0.014(6)
C10 0.109(12) 0.060(9) 0.072(8) -0.009(7) 0.062(9) -0.008(10)
C11 0.118(14) 0.067(10) 0.114(12) 0.005(9) 0.084(12) 0.034(11)
C12 0.087(10) 0.065(9) 0.071(8) 0.015(7) 0.047(8) 0.025(8)
N1 0.038(4) 0.038(4) 0.030(3) -0.001(3) 0.014(3) 0.002(4)
N2 0.079(7) 0.032(5) 0.036(4) -0.003(3) 0.031(4) -0.002(4)
O1 0.082(6) 0.029(3) 0.053(4) -0.006(3) 0.032(4) -0.009(4)
Hg1 0.0446(3) 0.0458(3) 0.0287(2) 0.000 0.01713(19) 0.000
Br1 0.0609(7) 0.0623(8) 0.0442(5) -0.0002(5) 0.0325(5) -0.0088(6)
Cl1 0.084(2) 0.123(4) 0.0450(13) 0.0122(17) 0.0372(15) 0.006(2)

loop_
_atom_type_symbol
_atom_type_description
_atom_type_scat_dispersion_real
_atom_type_scat_dispersion_imag
_atom_type_scat_source
C C 0.0033 0.0016 'International Tables Vol C Tables 4.2.6.8 and 6.1.1.4'
H H 0.0000 0.0000 'International Tables Vol C Tables 4.2.6.8 and 6.1.1.4'
N N 0.0061 0.0033 'International Tables Vol C Tables 4.2.6.8 and 6.1.1.4'
O O 0.0106 0.0060 'International Tables Vol C Tables 4.2.6.8 and 6.1.1.4'
Hg Hg -2.3894 9.2266 'International Tables Vol C Tables 4.2.6.8 and 6.1.1.4'
Br Br -0.2901 2.4595 'International Tables Vol C Tables 4.2.6.8 and 6.1.1.4'
Cl Cl 0.1484 0.1585 'International Tables Vol C Tables 4.2.6.8 and 6.1.1.4'

loop_
_geom_angle_atom_site_label_1
_geom_angle_atom_site_label_2
_geom_angle_atom_site_label_3
_geom_angle
_geom_angle_site_symmetry_1
_geom_angle_site_symmetry_3
_geom_angle_publ_flag
N1 C1 C5 123.3(10) . . ?
N1 C1 H1 118.3 . . ?
C5 C1 H1 118.3 . . ?
N1 C2 C3 122.8(10) . . ?
N1 C2 H2 118.6 . . ?
C3 C2 H2 118.6 . . ?
C2 C3 C4 119.7(11) . . ?
C2 C3 H3 120.1 . . ?
C4 C3 H3 120.1 . . ?
C3 C4 C5 117.8(10) . . ?
C3 C4 H4 121.1 . . ?
C5 C4 H4 121.1 . . ?
C1 C5 C4 118.6(9) . . ?
C1 C5 C6 121.8(10) . . ?
C4 C5 C6 119.4(9) . . ?
O1 C6 N2 124.4(9) . . ?
O1 C6 C5 121.6(10) . . ?
N2 C6 C5 113.9(8) . . ?
C12 C7 C8 120.7(11) . . ?
C12 C7 N2 122.2(11) . . ?
C8 C7 N2 117.0(11) . . ?
C9 C8 C7 118.9(12) . . ?
C9 C8 H8 120.6 . . ?
C7 C8 H8 120.6 . . ?
C8 C9 C10 121.9(12) . . ?
C8 C9 Cl1 119.4(11) . . ?
C10 C9 Cl1 118.7(9) . . ?
C11 C10 C9 117.7(12) . . ?
C11 C10 H10 121.1 . . ?
C9 C10 H10 121.1 . . ?
C10 C11 C12 121.7(14) . . ?
C10 C11 H11 119.2 . . ?
C12 C11 H11 119.2 . . ?
C7 C12 C11 119.1(13) . . ?
C7 C12 H12 120.5 . . ?
C11 C12 H12 120.5 . . ?
C1 N1 C2 117.5(9) . . ?
C1 N1 Hg1 118.5(7) . . ?
C2 N1 Hg1 123.8(6) . . ?
C6 N2 C7 122.3(9) . . ?
C6 N2 H2A 118.8 . . ?
C7 N2 H2A 118.8 . . ?
Br1 Hg1 Br1 153.40(7) 2 . ?
Br1 Hg1 N1 96.67(17) 2 2 ?
Br1 Hg1 N1 100.04(18) . 2 ?
Br1 Hg1 N1 100.04(18) 2 . ?
Br1 Hg1 N1 96.67(17) . . ?
N1 Hg1 N1 101.7(4) 2 . ?

loop_
_geom_bond_atom_site_label_1
_geom_bond_atom_site_label_2
_geom_bond_distance
_geom_bond_site_symmetry_2
_geom_bond_publ_flag
C1 N1 1.329(11) . ?
C1 C5 1.366(15) . ?
C1 H1 0.9300 . ?
C2 N1 1.340(14) . ?
C2 C3 1.349(18) . ?
C2 H2 0.9300 . ?
C3 C4 1.382(15) . ?
C3 H3 0.9300 . ?
C4 C5 1.386(15) . ?
C4 H4 0.9300 . ?
C5 C6 1.511(14) . ?
C6 O1 1.212(13) . ?
C6 N2 1.350(13) . ?
C7 C12 1.341(18) . ?
C7 C8 1.381(15) . ?
C7 N2 1.446(14) . ?
C8 C9 1.370(14) . ?
C8 H8 0.9300 . ?
C9 C10 1.38(2) . ?
C9 Cl1 1.734(13) . ?
C10 C11 1.35(2) . ?
C10 H10 0.9300 . ?
C11 C12 1.402(19) . ?
C11 H11 0.9300 . ?
C12 H12 0.9300 . ?
N1 Hg1 2.473(8) . ?
N2 H2A 0.8600 . ?
Hg1 Br1 2.4709(10) 2 ?
Hg1 Br1 2.4710(10) . ?
Hg1 N1 2.473(8) 2 ?

loop_
_geom_torsion_atom_site_label_1
_geom_torsion_atom_site_label_2
_geom_torsion_atom_site_label_3
_geom_torsion_atom_site_label_4
_geom_torsion
_geom_torsion_site_symmetry_1
_geom_torsion_site_symmetry_2
_geom_torsion_site_symmetry_3
_geom_torsion_site_symmetry_4
_geom_torsion_publ_flag
N1 C2 C3 C4 -3(2) . . . . ?
C2 C3 C4 C5 0.1(19) . . . . ?
N1 C1 C5 C4 0.1(17) . . . . ?
N1 C1 C5 C6 -174.7(9) . . . . ?
C3 C4 C5 C1 1.5(16) . . . . ?
C3 C4 C5 C6 176.5(10) . . . . ?
C1 C5 C6 O1 144.4(12) . . . . ?
C4 C5 C6 O1 -30.5(16) . . . . ?
C1 C5 C6 N2 -38.4(15) . . . . ?
C4 C5 C6 N2 146.7(10) . . . . ?
C12 C7 C8 C9 -1.4(19) . . . . ?
N2 C7 C8 C9 -178.4(11) . . . . ?
C7 C8 C9 C10 0(2) . . . . ?
C7 C8 C9 Cl1 179.8(10) . . . . ?
C8 C9 C10 C11 -1(2) . . . . ?
Cl1 C9 C10 C11 179.6(13) . . . . ?
C9 C10 C11 C12 3(3) . . . . ?
C8 C7 C12 C11 3(2) . . . . ?
N2 C7 C12 C11 -179.9(14) . . . . ?
C10 C11 C12 C7 -4(3) . . . . ?
C5 C1 N1 C2 -3.3(16) . . . . ?
C5 C1 N1 Hg1 171.8(8) . . . . ?
C3 C2 N1 C1 5.0(18) . . . . ?
C3 C2 N1 Hg1 -169.9(10) . . . . ?
O1 C6 N2 C7 -13(2) . . . . ?
C5 C6 N2 C7 170.1(10) . . . . ?
C12 C7 N2 C6 -43.9(19) . . . . ?
C8 C7 N2 C6 133.0(12) . . . . ?
C1 N1 Hg1 Br1 168.6(7) . . . 2 ?
C2 N1 Hg1 Br1 -16.6(9) . . . 2 ?
C1 N1 Hg1 Br1 9.4(7) . . . . ?
C2 N1 Hg1 Br1 -175.8(9) . . . . ?
C1 N1 Hg1 N1 -92.4(8) . . . 2 ?
C2 N1 Hg1 N1 82.5(9) . . . 2 ?
